data_4069289
loop_
_publ_author_name
'Hao, Jingjun'
'Song, Haibin'
'Cui, Chunming'

_publ_section_title
;
 Monomeric and Linear Polymeric Samarium(II) Complexes of the
 2-(N-Arylimino)pyrrolide Ligand
;
_journal_issue 10
_journal_name_full Organometallics
_journal_page_first 3100
_journal_paper_doi 10.1021/om9001236
_journal_volume 28
_journal_year 2009
_chemical_formula_sum 'C57 H85 Al K N4 Sm'
_chemical_formula_weight 1042.72
_chemical_name_systematic
; 
 ? 
;
_space_group_IT_number 14
_symmetry_cell_setting monoclinic
_symmetry_space_group_name_Hall '-P 2yn'
_symmetry_space_group_name_H-M 'P 1 21/n 1'
_atom_sites_solution_hydrogens geom
_atom_sites_solution_primary direct
_atom_sites_solution_secondary difmap
_audit_creation_method SHELXL-97
_cell_angle_alpha 90.00
_cell_angle_beta 99.62(3)
_cell_angle_gamma 90.00
_cell_formula_units_Z 4
_cell_length_a 11.576(2)
_cell_length_b 35.840(7)
_cell_length_c 13.549(3)
_cell_measurement_reflns_used 4256
_cell_measurement_temperature 113(2)
_cell_measurement_theta_max 27.884
_cell_measurement_theta_min 2.532
_cell_volume 5542(2)
_computing_cell_refinement crystalclear
_computing_data_collection crystalclear
_computing_data_reduction crystalclear
_computing_molecular_graphics 'Bruker SHELXTL'
_computing_publication_material 'Bruker SHELXTL'
_computing_structure_refinement 'SHELXL-97 (Sheldrick, 1997)'
_computing_structure_solution 'SHELXS-97 (Sheldrick, 1990)'
_diffrn_ambient_temperature 113(2)
_diffrn_measured_fraction_theta_full 0.985
_diffrn_measured_fraction_theta_max 0.985
_diffrn_measurement_device_type 'rigaku saturn'
_diffrn_measurement_method '\w scans'
_diffrn_radiation_monochromator confocal
_diffrn_radiation_source 'rotating anode'
_diffrn_radiation_type MoK\a
_diffrn_radiation_wavelength 0.71073
_diffrn_reflns_av_R_equivalents 0.0439
_diffrn_reflns_av_sigmaI/netI 0.0459
_diffrn_reflns_limit_h_max 13
_diffrn_reflns_limit_h_min -13
_diffrn_reflns_limit_k_max 28
_diffrn_reflns_limit_k_min -42
_diffrn_reflns_limit_l_max 16
_diffrn_reflns_limit_l_min -16
_diffrn_reflns_number 32046
_diffrn_reflns_theta_full 25.02
_diffrn_reflns_theta_max 25.02
_diffrn_reflns_theta_min 1.63
_diffrn_standards_decay_% 0
_diffrn_standards_interval_count 0
_diffrn_standards_interval_time 0
_diffrn_standards_number 0
_exptl_absorpt_coefficient_mu 1.188
_exptl_absorpt_correction_T_max 0.8326
_exptl_absorpt_correction_T_min 0.7800
_exptl_absorpt_correction_type multi-scan
_exptl_absorpt_process_details crystalclear
_exptl_crystal_density_diffrn 1.250
_exptl_crystal_density_method 'not measured'
_exptl_crystal_F_000 2196
_exptl_crystal_size_max 0.22
_exptl_crystal_size_mid 0.18
_exptl_crystal_size_min 0.16
_refine_diff_density_max 0.971
_refine_diff_density_min -0.727
_refine_diff_density_rms 0.081
_refine_ls_extinction_method none
_refine_ls_goodness_of_fit_ref 1.066
_refine_ls_hydrogen_treatment constr
_refine_ls_matrix_type full
_refine_ls_number_parameters 595
_refine_ls_number_reflns 9640
_refine_ls_number_restraints 0
_refine_ls_restrained_S_all 1.066
_refine_ls_R_factor_all 0.0464
_refine_ls_R_factor_gt 0.0372
_refine_ls_shift/su_max 0.003
_refine_ls_shift/su_mean 0.000
_refine_ls_structure_factor_coef Fsqd
_refine_ls_weighting_details 'calc w=1/[\s^2^(Fo^2^)+(0.0382P)^2^+5.5345P] where P=(Fo^2^+2Fc^2^)/3'
_refine_ls_weighting_scheme calc
_refine_ls_wR_factor_gt 0.0841
_refine_ls_wR_factor_ref 0.0881
_reflns_number_gt 8240
_reflns_number_total 9640
_reflns_threshold_expression >2sigma(I)
_cod_data_source_file om9001236_si_003.cif
_cod_data_source_block r81029d1
_cod_depositor_comments
;
The following automatic conversions were performed:

'_symmetry_cell_setting' value 'Monoclinic' changed to 'monoclinic'
according to /home/saulius/struct/CIF-dictionaries/cif_core.dic
dictionary named 'cif_core.dic' version 2.4.2 from
2011-04-26.

'_exptl_absorpt_correction_type' value 'MULTI-SCAN'
changed to 'multi-scan' according to
/home/saulius/struct/CIF-dictionaries/cif_core.dic dictionary named
'cif_core.dic' version 2.4.2 from
2011-04-26.

'_refine_ls_hydrogen_treatment' value 'CONSTR' changed
to 'constr' according to
/home/saulius/struct/CIF-dictionaries/cif_core.dic dictionary named
'cif_core.dic' version 2.4.2 from 2011-04-26.

Automatic conversion script
Id: cif_fix_values 1715 2011-07-08 13:25:40Z adriana 
;
_cod_original_cell_volume 5542.2(19)
_cod_original_sg_symbol_H-M P2(1)/n
_cod_database_code 4069289

loop_
_symmetry_equiv_pos_as_xyz
'x, y, z'
'-x+1/2, y+1/2, -z+1/2'
'-x, -y, -z'
'x-1/2, -y-1/2, z-1/2'

loop_
_atom_site_label
_atom_site_type_symbol
_atom_site_fract_x
_atom_site_fract_y
_atom_site_fract_z
_atom_site_U_iso_or_equiv
_atom_site_adp_type
_atom_site_occupancy
_atom_site_symmetry_multiplicity
_atom_site_calc_flag
_atom_site_refinement_flags
Sm1 Sm 0.236496(14) 0.124950(5) 0.257042(11) 0.01421(6) Uani 1 1 d .
Al1 Al 0.19087(12) 0.02800(3) 0.22429(9) 0.0368(3) Uani 1 1 d .
K1 K 0.82533(7) 0.11641(3) 0.23888(6) 0.0335(2) Uani 1 1 d .
N1 N 0.4283(2) 0.14273(8) 0.19441(19) 0.0165(6) Uani 1 1 d .
N2 N 0.3874(2) 0.16029(8) 0.39597(18) 0.0160(6) Uani 1 1 d .
N3 N 0.0567(2) 0.15315(8) 0.32717(18) 0.0157(6) Uani 1 1 d .
N4 N 0.1067(2) 0.17362(8) 0.12854(18) 0.0144(6) Uani 1 1 d .
C1 C 0.5063(3) 0.16149(10) 0.2658(2) 0.0193(7) Uani 1 1 d .
C2 C 0.6058(3) 0.17230(11) 0.2270(3) 0.0249(8) Uani 1 1 d .
H2 H 0.6711 0.1859 0.2606 0.030 Uiso 1 1 calc R
C3 C 0.5895(3) 0.15899(11) 0.1287(3) 0.0251(8) Uani 1 1 d .
H3 H 0.6423 0.1614 0.0825 0.030 Uiso 1 1 calc R
C4 C 0.4794(3) 0.14124(10) 0.1115(2) 0.0195(8) Uani 1 1 d .
C5 C 0.4826(3) 0.16945(10) 0.3636(2) 0.0189(7) Uani 1 1 d .
H5 H 0.5410 0.1824 0.4083 0.023 Uiso 1 1 calc R
C6 C 0.4207(3) 0.12322(10) 0.0152(2) 0.0231(8) Uani 1 1 d .
C7 C 0.5023(4) 0.09413(13) -0.0197(3) 0.0396(11) Uani 1 1 d .
H7A H 0.5771 0.1059 -0.0259 0.059 Uiso 1 1 calc R
H7B H 0.4659 0.0841 -0.0847 0.059 Uiso 1 1 calc R
H7C H 0.5159 0.0738 0.0294 0.059 Uiso 1 1 calc R
C8 C 0.3931(3) 0.15347(12) -0.0660(3) 0.0330(10) Uani 1 1 d .
H8A H 0.3437 0.1728 -0.0431 0.050 Uiso 1 1 calc R
H8B H 0.3517 0.1422 -0.1278 0.050 Uiso 1 1 calc R
H8C H 0.4664 0.1647 -0.0787 0.050 Uiso 1 1 calc R
C9 C 0.3069(3) 0.10443(11) 0.0298(3) 0.0282(9) Uani 1 1 d .
H9A H 0.3233 0.0858 0.0832 0.042 Uiso 1 1 calc R
H9B H 0.2714 0.0922 -0.0326 0.042 Uiso 1 1 calc R
H9C H 0.2529 0.1232 0.0484 0.042 Uiso 1 1 calc R
C10 C 0.3824(3) 0.17209(10) 0.4973(2) 0.0165(7) Uani 1 1 d .
C11 C 0.4345(3) 0.15013(10) 0.5783(2) 0.0200(8) Uani 1 1 d .
C12 C 0.4321(3) 0.16329(11) 0.6745(2) 0.0226(8) Uani 1 1 d .
H12 H 0.4685 0.1491 0.7303 0.027 Uiso 1 1 calc R
C13 C 0.3782(3) 0.19656(11) 0.6909(2) 0.0244(8) Uani 1 1 d .
H13 H 0.3790 0.2053 0.7571 0.029 Uiso 1 1 calc R
C14 C 0.3230(3) 0.21692(10) 0.6102(2) 0.0232(8) Uani 1 1 d .
H14 H 0.2840 0.2394 0.6216 0.028 Uiso 1 1 calc R
C15 C 0.3232(3) 0.20514(10) 0.5121(2) 0.0181(7) Uani 1 1 d .
C16 C 0.4933(3) 0.11313(10) 0.5640(3) 0.0226(8) Uani 1 1 d .
H16 H 0.4698 0.1056 0.4924 0.027 Uiso 1 1 calc R
C17 C 0.6268(3) 0.11711(12) 0.5845(3) 0.0369(10) Uani 1 1 d .
H17A H 0.6514 0.1342 0.5354 0.055 Uiso 1 1 calc R
H17B H 0.6629 0.0926 0.5792 0.055 Uiso 1 1 calc R
H17C H 0.6516 0.1271 0.6521 0.055 Uiso 1 1 calc R
C18 C 0.4558(4) 0.08198(12) 0.6291(3) 0.0356(10) Uani 1 1 d .
H18A H 0.4849 0.0874 0.6998 0.053 Uiso 1 1 calc R
H18B H 0.4883 0.0582 0.6111 0.053 Uiso 1 1 calc R
H18C H 0.3701 0.0804 0.6183 0.053 Uiso 1 1 calc R
C19 C 0.2650(3) 0.22840(10) 0.4232(2) 0.0202(7) Uani 1 1 d .
H19 H 0.2396 0.2110 0.3661 0.024 Uiso 1 1 calc R
C20 C 0.3545(3) 0.25534(11) 0.3916(3) 0.0311(9) Uani 1 1 d .
H20A H 0.3857 0.2715 0.4481 0.047 Uiso 1 1 calc R
H20B H 0.3166 0.2706 0.3355 0.047 Uiso 1 1 calc R
H20C H 0.4188 0.2411 0.3710 0.047 Uiso 1 1 calc R
C21 C 0.1567(3) 0.24969(11) 0.4428(3) 0.0319(9) Uani 1 1 d .
H21A H 0.1018 0.2323 0.4662 0.048 Uiso 1 1 calc R
H21B H 0.1187 0.2616 0.3808 0.048 Uiso 1 1 calc R
H21C H 0.1802 0.2688 0.4940 0.048 Uiso 1 1 calc R
C22 C 0.0028(3) 0.15237(10) 0.4092(2) 0.0163(7) Uani 1 1 d .
C23 C -0.0874(3) 0.17859(10) 0.4008(2) 0.0214(8) Uani 1 1 d .
H23 H -0.1385 0.1828 0.4476 0.026 Uiso 1 1 calc R
C24 C -0.0882(3) 0.19741(10) 0.3106(2) 0.0209(8) Uani 1 1 d .
H24 H -0.1387 0.2172 0.2845 0.025 Uiso 1 1 calc R
C25 C 0.0006(3) 0.18108(9) 0.2663(2) 0.0164(7) Uani 1 1 d .
C26 C 0.0382(3) 0.12610(10) 0.4966(2) 0.0191(7) Uani 1 1 d .
C27 C 0.1424(3) 0.10203(11) 0.4812(2) 0.0245(8) Uani 1 1 d .
H27A H 0.1218 0.0874 0.4196 0.037 Uiso 1 1 calc R
H27B H 0.1629 0.0851 0.5383 0.037 Uiso 1 1 calc R
H27C H 0.2095 0.1181 0.4757 0.037 Uiso 1 1 calc R
C28 C 0.0729(4) 0.14907(12) 0.5928(2) 0.0333(10) Uani 1 1 d .
H28A H 0.1390 0.1653 0.5857 0.050 Uiso 1 1 calc R
H28B H 0.0955 0.1322 0.6496 0.050 Uiso 1 1 calc R
H28C H 0.0062 0.1643 0.6043 0.050 Uiso 1 1 calc R
C29 C -0.0639(3) 0.10064(12) 0.5085(3) 0.0352(10) Uani 1 1 d .
H29A H -0.1323 0.1158 0.5161 0.053 Uiso 1 1 calc R
H29B H -0.0422 0.0850 0.5680 0.053 Uiso 1 1 calc R
H29C H -0.0830 0.0848 0.4491 0.053 Uiso 1 1 calc R
C30 C 0.0291(3) 0.19045(9) 0.1712(2) 0.0151(7) Uani 1 1 d .
H30 H -0.0121 0.2107 0.1361 0.018 Uiso 1 1 calc R
C31 C 0.1180(3) 0.18833(10) 0.0306(2) 0.0169(7) Uani 1 1 d .
C32 C 0.0630(3) 0.16904(10) -0.0545(2) 0.0199(7) Uani 1 1 d .
C33 C 0.0737(3) 0.18347(11) -0.1486(2) 0.0236(8) Uani 1 1 d .
H33 H 0.0374 0.1708 -0.2073 0.028 Uiso 1 1 calc R
C34 C 0.1364(3) 0.21584(11) -0.1574(2) 0.0256(9) Uani 1 1 d .
H34 H 0.1417 0.2255 -0.2218 0.031 Uiso 1 1 calc R
C35 C 0.1910(3) 0.23407(11) -0.0726(2) 0.0235(8) Uani 1 1 d .
H35 H 0.2345 0.2561 -0.0793 0.028 Uiso 1 1 calc R
C36 C 0.1836(3) 0.22063(10) 0.0230(2) 0.0182(7) Uani 1 1 d .
C37 C -0.0080(3) 0.13398(11) -0.0456(3) 0.0250(8) Uani 1 1 d .
H37 H 0.0278 0.1212 0.0178 0.030 Uiso 1 1 calc R
C38 C -0.0062(4) 0.10597(12) -0.1314(3) 0.0393(10) Uani 1 1 d .
H38A H -0.0526 0.1158 -0.1930 0.059 Uiso 1 1 calc R
H38B H -0.0397 0.0822 -0.1143 0.059 Uiso 1 1 calc R
H38C H 0.0747 0.1021 -0.1415 0.059 Uiso 1 1 calc R
C39 C -0.1350(3) 0.14309(12) -0.0367(3) 0.0381(10) Uani 1 1 d .
H39A H -0.1363 0.1593 0.0214 0.057 Uiso 1 1 calc R
H39B H -0.1773 0.1199 -0.0282 0.057 Uiso 1 1 calc R
H39C H -0.1728 0.1559 -0.0975 0.057 Uiso 1 1 calc R
C40 C 0.2465(3) 0.24184(10) 0.1137(2) 0.0210(8) Uani 1 1 d .
H40 H 0.2340 0.2280 0.1751 0.025 Uiso 1 1 calc R
C41 C 0.3794(3) 0.24406(11) 0.1139(3) 0.0272(8) Uani 1 1 d .
H41A H 0.4125 0.2188 0.1180 0.041 Uiso 1 1 calc R
H41B H 0.4165 0.2587 0.1718 0.041 Uiso 1 1 calc R
H41C H 0.3938 0.2561 0.0522 0.041 Uiso 1 1 calc R
C42 C 0.1944(3) 0.28096(11) 0.1187(3) 0.0309(9) Uani 1 1 d .
H42A H 0.2011 0.2947 0.0573 0.046 Uiso 1 1 calc R
H42B H 0.2371 0.2943 0.1766 0.046 Uiso 1 1 calc R
H42C H 0.1116 0.2789 0.1253 0.046 Uiso 1 1 calc R
C43 C 0.3252(3) 0.05132(11) 0.3190(3) 0.0305(9) Uani 1 1 d .
H43A H 0.3730 0.0672 0.2815 0.037 Uiso 1 1 calc R
H43B H 0.2949 0.0670 0.3691 0.037 Uiso 1 1 calc R
C44 C 0.3999(4) 0.01899(13) 0.3713(4) 0.0485(12) Uani 1 1 d .
H44A H 0.3506 0.0028 0.4052 0.073 Uiso 1 1 calc R
H44B H 0.4638 0.0292 0.4205 0.073 Uiso 1 1 calc R
H44C H 0.4327 0.0045 0.3213 0.073 Uiso 1 1 calc R
C45 C 0.0625(4) 0.06601(12) 0.1805(3) 0.0386(10) Uani 1 1 d .
H45A H 0.0414 0.0785 0.2403 0.046 Uiso 1 1 calc R
H45B H 0.0918 0.0853 0.1386 0.046 Uiso 1 1 calc R
C46 C -0.0476(4) 0.04711(13) 0.1203(3) 0.0502(12) Uani 1 1 d .
H46A H -0.0631 0.0214 0.1413 0.060 Uiso 1 1 calc R
H46B H -0.0564 0.0496 0.0467 0.060 Uiso 1 1 calc R
C47 C 0.1200(4) -0.01181(12) 0.2977(3) 0.0408(10) Uani 1 1 d .
H47A H 0.0584 -0.0247 0.2503 0.049 Uiso 1 1 calc R
H47B H 0.1811 -0.0304 0.3225 0.049 Uiso 1 1 calc R
C48 C 0.0676(4) 0.00205(13) 0.3839(4) 0.0513(12) Uani 1 1 d .
H48A H 0.1280 0.0147 0.4316 0.077 Uiso 1 1 calc R
H48B H 0.0361 -0.0190 0.4170 0.077 Uiso 1 1 calc R
H48C H 0.0043 0.0196 0.3598 0.077 Uiso 1 1 calc R
C49 C 0.2499(6) 0.00638(15) 0.1025(4) 0.0686(17) Uani 1 1 d .
H49A H 0.1856 0.0078 0.0444 0.082 Uiso 1 1 calc R
H49B H 0.3145 0.0223 0.0873 0.082 Uiso 1 1 calc R
C50 C 0.2915(6) -0.03204(18) 0.1126(5) 0.087(2) Uani 1 1 d .
H50A H 0.3633 -0.0332 0.1624 0.131 Uiso 1 1 calc R
H50B H 0.3078 -0.0409 0.0480 0.131 Uiso 1 1 calc R
H50C H 0.2313 -0.0478 0.1343 0.131 Uiso 1 1 calc R
C51 C 0.7552(4) -0.03428(13) 0.2034(4) 0.0548(13) Uani 1 1 d .
H51A H 0.8341 -0.0415 0.2357 0.082 Uiso 1 1 calc R
H51B H 0.7553 -0.0293 0.1323 0.082 Uiso 1 1 calc R
H51C H 0.7002 -0.0546 0.2100 0.082 Uiso 1 1 calc R
C52 C 0.7182(3) 0.00037(12) 0.2527(3) 0.0343(9) Uani 1 1 d .
C53 C 0.7497(3) 0.00585(12) 0.3545(3) 0.0357(10) Uani 1 1 d .
H53 H 0.7946 -0.0127 0.3939 0.043 Uiso 1 1 calc R
C54 C 0.7173(4) 0.03780(12) 0.4005(3) 0.0367(10) Uani 1 1 d .
H54 H 0.7404 0.0411 0.4706 0.044 Uiso 1 1 calc R
C55 C 0.6507(3) 0.06500(12) 0.3436(3) 0.0373(10) Uani 1 1 d .
H55 H 0.6284 0.0871 0.3744 0.045 Uiso 1 1 calc R
C56 C 0.6178(4) 0.05963(13) 0.2431(3) 0.0394(10) Uani 1 1 d .
H56 H 0.5712 0.0779 0.2042 0.047 Uiso 1 1 calc R
C57 C 0.6514(4) 0.02789(13) 0.1973(3) 0.0400(10) Uani 1 1 d .
H57 H 0.6287 0.0248 0.1271 0.048 Uiso 1 1 calc R

loop_
_atom_site_aniso_label
_atom_site_aniso_U_11
_atom_site_aniso_U_22
_atom_site_aniso_U_33
_atom_site_aniso_U_23
_atom_site_aniso_U_13
_atom_site_aniso_U_12
Sm1 0.01544(10) 0.01546(10) 0.01200(9) -0.00059(7) 0.00303(6) 0.00161(7)
Al1 0.0621(8) 0.0193(6) 0.0276(6) -0.0005(5) 0.0035(6) -0.0047(6)
K1 0.0280(5) 0.0370(5) 0.0341(5) -0.0034(4) 0.0009(4) -0.0065(4)
N1 0.0176(14) 0.0201(16) 0.0125(13) 0.0018(12) 0.0045(11) 0.0007(12)
N2 0.0200(14) 0.0182(16) 0.0103(12) 0.0012(11) 0.0043(11) 0.0020(12)
N3 0.0213(14) 0.0165(15) 0.0103(12) 0.0004(11) 0.0052(11) -0.0005(12)
N4 0.0161(13) 0.0159(15) 0.0111(12) 0.0009(11) 0.0019(11) -0.0015(12)
C1 0.0154(16) 0.026(2) 0.0165(16) 0.0035(15) 0.0037(14) 0.0009(15)
C2 0.0132(16) 0.036(2) 0.0254(18) 0.0029(17) 0.0031(14) 0.0001(16)
C3 0.0194(18) 0.037(2) 0.0220(18) 0.0068(17) 0.0115(15) 0.0074(17)
C4 0.0220(18) 0.024(2) 0.0144(16) 0.0038(15) 0.0077(14) 0.0082(16)
C5 0.0191(17) 0.0217(19) 0.0149(16) 0.0001(15) 0.0000(14) 0.0002(15)
C6 0.0278(19) 0.030(2) 0.0126(16) -0.0024(15) 0.0064(15) 0.0090(17)
C7 0.043(2) 0.049(3) 0.028(2) -0.010(2) 0.0095(19) 0.019(2)
C8 0.035(2) 0.047(3) 0.0166(17) 0.0089(18) 0.0042(16) 0.006(2)
C9 0.032(2) 0.035(2) 0.0160(17) -0.0076(17) 0.0008(16) -0.0013(19)
C10 0.0154(16) 0.0204(19) 0.0134(15) -0.0027(14) 0.0020(13) -0.0049(14)
C11 0.0207(18) 0.022(2) 0.0174(16) 0.0020(15) 0.0038(14) -0.0011(15)
C12 0.0242(18) 0.030(2) 0.0129(16) -0.0010(15) 0.0021(14) -0.0017(16)
C13 0.0268(19) 0.030(2) 0.0174(17) -0.0064(16) 0.0072(15) -0.0019(17)
C14 0.0224(18) 0.024(2) 0.0244(18) -0.0065(16) 0.0065(15) 0.0002(16)
C15 0.0158(16) 0.0203(19) 0.0188(16) -0.0009(15) 0.0048(14) -0.0022(15)
C16 0.029(2) 0.020(2) 0.0177(17) 0.0017(15) 0.0016(15) 0.0048(16)
C17 0.030(2) 0.033(2) 0.049(3) -0.006(2) 0.010(2) 0.0069(18)
C18 0.039(2) 0.032(2) 0.035(2) 0.0128(19) 0.0060(19) 0.0081(19)
C19 0.0243(18) 0.0174(19) 0.0173(16) -0.0022(15) -0.0014(14) -0.0022(15)
C20 0.032(2) 0.030(2) 0.0289(19) 0.0075(18) -0.0015(17) -0.0022(18)
C21 0.027(2) 0.030(2) 0.038(2) 0.0004(19) 0.0008(17) 0.0088(18)
C22 0.0190(17) 0.0176(18) 0.0127(15) -0.0043(14) 0.0039(13) -0.0064(15)
C23 0.0213(18) 0.026(2) 0.0185(17) -0.0040(15) 0.0090(14) 0.0010(16)
C24 0.0216(18) 0.0187(19) 0.0231(17) 0.0005(15) 0.0058(15) 0.0041(15)
C25 0.0152(16) 0.0162(18) 0.0185(16) -0.0040(14) 0.0048(13) -0.0024(14)
C26 0.0275(18) 0.0186(19) 0.0124(15) 0.0001(14) 0.0066(14) -0.0019(16)
C27 0.0290(19) 0.026(2) 0.0182(17) 0.0021(16) 0.0040(15) 0.0009(17)
C28 0.054(3) 0.033(2) 0.0123(17) -0.0017(17) 0.0035(17) 0.005(2)
C29 0.034(2) 0.033(2) 0.040(2) 0.012(2) 0.0106(19) -0.0060(19)
C30 0.0136(16) 0.0133(17) 0.0170(16) 0.0015(14) -0.0011(13) -0.0022(13)
C31 0.0152(16) 0.0232(19) 0.0128(15) 0.0050(14) 0.0040(13) 0.0080(14)
C32 0.0168(17) 0.025(2) 0.0170(16) -0.0018(15) 0.0012(14) 0.0032(15)
C33 0.0242(18) 0.031(2) 0.0155(16) -0.0023(16) 0.0041(14) 0.0065(17)
C34 0.0221(18) 0.040(2) 0.0155(17) 0.0095(17) 0.0062(15) 0.0078(17)
C35 0.0213(18) 0.029(2) 0.0209(17) 0.0078(16) 0.0068(15) 0.0033(16)
C36 0.0148(16) 0.0214(19) 0.0179(16) 0.0038(15) 0.0016(14) 0.0037(14)
C37 0.0283(19) 0.028(2) 0.0174(17) -0.0033(16) -0.0011(15) -0.0001(17)
C38 0.047(3) 0.035(3) 0.034(2) -0.016(2) 0.003(2) -0.005(2)
C39 0.036(2) 0.036(3) 0.044(2) -0.008(2) 0.012(2) -0.014(2)
C40 0.0218(18) 0.022(2) 0.0189(17) 0.0056(15) 0.0016(14) -0.0032(15)
C41 0.0224(19) 0.026(2) 0.032(2) 0.0060(17) 0.0012(16) 0.0001(16)
C42 0.031(2) 0.031(2) 0.030(2) -0.0022(18) 0.0009(17) 0.0041(18)
C43 0.035(2) 0.025(2) 0.033(2) 0.0055(18) 0.0099(18) 0.0066(18)
C44 0.050(3) 0.034(3) 0.063(3) 0.019(2) 0.013(2) 0.008(2)
C45 0.054(3) 0.024(2) 0.032(2) 0.0026(18) -0.009(2) -0.004(2)
C46 0.062(3) 0.038(3) 0.045(3) 0.001(2) -0.008(2) -0.027(2)
C47 0.052(3) 0.027(2) 0.041(2) 0.001(2) 0.003(2) -0.001(2)
C48 0.054(3) 0.035(3) 0.066(3) 0.009(2) 0.014(3) -0.002(2)
C49 0.129(5) 0.037(3) 0.041(3) -0.008(2) 0.019(3) -0.005(3)
C50 0.094(5) 0.087(5) 0.087(4) -0.040(4) 0.034(4) 0.000(4)
C51 0.072(3) 0.037(3) 0.058(3) -0.010(2) 0.019(3) -0.003(3)
C52 0.038(2) 0.030(2) 0.036(2) -0.0027(19) 0.0081(18) -0.005(2)
C53 0.036(2) 0.031(2) 0.040(2) 0.003(2) 0.0056(19) -0.0009(19)
C54 0.040(2) 0.034(3) 0.034(2) 0.0004(19) 0.0040(19) -0.007(2)
C55 0.037(2) 0.031(2) 0.047(2) 0.001(2) 0.018(2) 0.0024(19)
C56 0.037(2) 0.037(3) 0.046(3) 0.012(2) 0.011(2) 0.010(2)
C57 0.040(2) 0.045(3) 0.033(2) 0.003(2) 0.0032(19) -0.002(2)

loop_
_atom_type_symbol
_atom_type_description
_atom_type_scat_dispersion_real
_atom_type_scat_dispersion_imag
_atom_type_scat_source
C C 0.0033 0.0016 'International Tables Vol C Tables 4.2.6.8 and 6.1.1.4'
H H 0.0000 0.0000 'International Tables Vol C Tables 4.2.6.8 and 6.1.1.4'
N N 0.0061 0.0033 'International Tables Vol C Tables 4.2.6.8 and 6.1.1.4'
K K 0.2009 0.2494 'International Tables Vol C Tables 4.2.6.8 and 6.1.1.4'
Al Al 0.0645 0.0514 'International Tables Vol C Tables 4.2.6.8 and 6.1.1.4'
Sm Sm -0.1638 3.4418 'International Tables Vol C Tables 4.2.6.8 and 6.1.1.4'

loop_
_geom_angle_atom_site_label_1
_geom_angle_atom_site_label_2
_geom_angle_atom_site_label_3
_geom_angle
_geom_angle_site_symmetry_1
_geom_angle_site_symmetry_3
N1 Sm1 N3 143.01(9) . .
N1 Sm1 N2 67.49(8) . .
N3 Sm1 N2 91.55(8) . .
N1 Sm1 N4 92.55(8) . .
N3 Sm1 N4 66.45(8) . .
N2 Sm1 N4 111.88(9) . .
N1 Sm1 C43 92.13(10) . .
N3 Sm1 C43 120.51(9) . .
N2 Sm1 C43 93.98(10) . .
N4 Sm1 C43 153.51(10) . .
N1 Sm1 C45 128.86(10) . .
N3 Sm1 C45 82.45(11) . .
N2 Sm1 C45 155.11(9) . .
N4 Sm1 C45 87.89(10) . .
C43 Sm1 C45 69.05(11) . .
N1 Sm1 Al1 108.65(7) . .
N3 Sm1 Al1 108.22(6) . .
N2 Sm1 Al1 128.55(6) . .
N4 Sm1 Al1 119.57(6) . .
C43 Sm1 Al1 34.97(8) . .
C45 Sm1 Al1 35.04(8) . .
C47 Al1 C43 108.42(17) . .
C47 Al1 C45 106.49(19) . .
C43 Al1 C45 110.81(17) . .
C47 Al1 C49 110.7(2) . .
C43 Al1 C49 110.1(2) . .
C45 Al1 C49 110.3(2) . .
C47 Al1 Sm1 135.00(13) . .
C43 Al1 Sm1 55.33(11) . .
C45 Al1 Sm1 57.53(12) . .
C49 Al1 Sm1 114.33(16) . .
N3 K1 C25 26.25(8) 1_655 1_655
N3 K1 C22 25.61(7) 1_655 1_655
C25 K1 C22 41.60(8) 1_655 1_655
N3 K1 C56 153.40(10) 1_655 .
C25 K1 C56 167.64(10) 1_655 .
C22 K1 C56 131.74(10) 1_655 .
N3 K1 C24 43.23(8) 1_655 1_655
C25 K1 C24 25.94(8) 1_655 1_655
C22 K1 C24 41.88(9) 1_655 1_655
C56 K1 C24 141.92(10) . 1_655
N3 K1 C23 42.82(8) 1_655 1_655
C25 K1 C23 41.93(8) 1_655 1_655
C22 K1 C23 25.66(9) 1_655 1_655
C56 K1 C23 126.59(10) . 1_655
C24 K1 C23 25.39(8) 1_655 1_655
N3 K1 C2 112.69(9) 1_655 .
C25 K1 C2 92.11(10) 1_655 .
C22 K1 C2 101.40(10) 1_655 .
C56 K1 C2 78.76(11) . .
C24 K1 C2 69.61(10) 1_655 .
C23 K1 C2 75.82(10) 1_655 .
N3 K1 C55 130.37(9) 1_655 .
C25 K1 C55 145.94(10) 1_655 .
C22 K1 C55 107.17(10) 1_655 .
C56 K1 C55 24.62(10) . .
C24 K1 C55 125.17(10) 1_655 .
C23 K1 C55 104.33(10) 1_655 .
C2 K1 C55 80.22(10) . .
N3 K1 C3 126.24(9) 1_655 .
C25 K1 C3 100.86(10) 1_655 .
C22 K1 C3 123.04(10) 1_655 .
C56 K1 C3 74.25(10) . .
C24 K1 C3 84.78(10) 1_655 .
C23 K1 C3 97.65(10) 1_655 .
C2 K1 C3 24.88(9) . .
C55 K1 C3 86.01(10) . .
N3 K1 C46 94.57(9) 1_655 1_655
C25 K1 C46 106.16(10) 1_655 1_655
C22 K1 C46 111.59(10) 1_655 1_655
C56 K1 C46 85.91(11) . 1_655
C24 K1 C46 132.10(10) 1_655 1_655
C23 K1 C46 136.28(10) 1_655 1_655
C2 K1 C46 145.71(10) . 1_655
C55 K1 C46 98.15(11) . 1_655
C3 K1 C46 121.15(10) . 1_655
N3 K1 C45 68.82(8) 1_655 1_655
C25 K1 C45 83.60(9) 1_655 1_655
C22 K1 C45 86.29(9) 1_655 1_655
C56 K1 C45 107.51(11) . 1_655
C24 K1 C45 108.88(9) 1_655 1_655
C23 K1 C45 110.41(9) 1_655 1_655
C2 K1 C45 163.01(9) . 1_655
C55 K1 C45 112.22(11) . 1_655
C3 K1 C45 140.28(9) . 1_655
C46 K1 C45 25.92(9) 1_655 1_655
C4 N1 C1 105.9(3) . .
C4 N1 Sm1 141.2(2) . .
C1 N1 Sm1 112.77(18) . .
C5 N2 C10 114.8(3) . .
C5 N2 Sm1 112.1(2) . .
C10 N2 Sm1 133.13(19) . .
C22 N3 C25 105.5(3) . .
C22 N3 Sm1 141.7(2) . .
C25 N3 Sm1 112.48(18) . .
C22 N3 K1 79.58(18) . 1_455
C25 N3 K1 77.60(17) . 1_455
Sm1 N3 K1 112.91(9) . 1_455
C30 N4 C31 114.4(3) . .
C30 N4 Sm1 111.2(2) . .
C31 N4 Sm1 133.62(19) . .
N1 C1 C2 110.8(3) . .
N1 C1 C5 122.8(3) . .
C2 C1 C5 126.3(3) . .
C3 C2 C1 106.0(3) . .
C3 C2 K1 79.3(2) . .
C1 C2 K1 120.1(2) . .
C3 C2 H2 127.0 . .
C1 C2 H2 127.0 . .
K1 C2 H2 74.8 . .
C2 C3 C4 106.7(3) . .
C2 C3 K1 75.8(2) . .
C4 C3 K1 122.0(2) . .
C2 C3 H3 126.7 . .
C4 C3 H3 126.7 . .
K1 C3 H3 76.2 . .
N1 C4 C3 110.7(3) . .
N1 C4 C6 122.5(3) . .
C3 C4 C6 126.8(3) . .
N2 C5 C1 124.8(3) . .
N2 C5 H5 117.6 . .
C1 C5 H5 117.6 . .
C4 C6 C9 110.5(3) . .
C4 C6 C7 110.2(3) . .
C9 C6 C7 109.3(3) . .
C4 C6 C8 109.0(3) . .
C9 C6 C8 108.9(3) . .
C7 C6 C8 108.9(3) . .
C6 C7 H7A 109.5 . .
C6 C7 H7B 109.5 . .
H7A C7 H7B 109.5 . .
C6 C7 H7C 109.5 . .
H7A C7 H7C 109.5 . .
H7B C7 H7C 109.5 . .
C6 C8 H8A 109.5 . .
C6 C8 H8B 109.5 . .
H8A C8 H8B 109.5 . .
C6 C8 H8C 109.5 . .
H8A C8 H8C 109.5 . .
H8B C8 H8C 109.5 . .
C6 C9 H9A 109.5 . .
C6 C9 H9B 109.5 . .
H9A C9 H9B 109.5 . .
C6 C9 H9C 109.5 . .
H9A C9 H9C 109.5 . .
H9B C9 H9C 109.5 . .
C15 C10 C11 121.4(3) . .
C15 C10 N2 118.7(3) . .
C11 C10 N2 119.9(3) . .
C12 C11 C10 118.0(3) . .
C12 C11 C16 119.7(3) . .
C10 C11 C16 122.2(3) . .
C13 C12 C11 121.6(3) . .
C13 C12 H12 119.2 . .
C11 C12 H12 119.2 . .
C14 C13 C12 119.4(3) . .
C14 C13 H13 120.3 . .
C12 C13 H13 120.3 . .
C13 C14 C15 121.4(3) . .
C13 C14 H14 119.3 . .
C15 C14 H14 119.3 . .
C14 C15 C10 118.1(3) . .
C14 C15 C19 121.0(3) . .
C10 C15 C19 120.8(3) . .
C11 C16 C17 110.9(3) . .
C11 C16 C18 112.7(3) . .
C17 C16 C18 109.8(3) . .
C11 C16 H16 107.8 . .
C17 C16 H16 107.8 . .
C18 C16 H16 107.8 . .
C16 C17 H17A 109.5 . .
C16 C17 H17B 109.5 . .
H17A C17 H17B 109.5 . .
C16 C17 H17C 109.5 . .
H17A C17 H17C 109.5 . .
H17B C17 H17C 109.5 . .
C16 C18 H18A 109.5 . .
C16 C18 H18B 109.5 . .
H18A C18 H18B 109.5 . .
C16 C18 H18C 109.5 . .
H18A C18 H18C 109.5 . .
H18B C18 H18C 109.5 . .
C15 C19 C21 113.8(3) . .
C15 C19 C20 109.6(3) . .
C21 C19 C20 110.3(3) . .
C15 C19 H19 107.6 . .
C21 C19 H19 107.6 . .
C20 C19 H19 107.6 . .
C19 C20 H20A 109.5 . .
C19 C20 H20B 109.5 . .
H20A C20 H20B 109.5 . .
C19 C20 H20C 109.5 . .
H20A C20 H20C 109.5 . .
H20B C20 H20C 109.5 . .
C19 C21 H21A 109.5 . .
C19 C21 H21B 109.5 . .
H21A C21 H21B 109.5 . .
C19 C21 H21C 109.5 . .
H21A C21 H21C 109.5 . .
H21B C21 H21C 109.5 . .
N3 C22 C23 110.9(3) . .
N3 C22 C26 123.3(3) . .
C23 C22 C26 125.7(3) . .
N3 C22 K1 74.82(17) . 1_455
C23 C22 K1 80.0(2) . 1_455
C26 C22 K1 112.5(2) . 1_455
C24 C23 C22 107.1(3) . .
C24 C23 K1 77.2(2) . 1_455
C22 C23 K1 74.39(19) . 1_455
C24 C23 H23 126.5 . .
C22 C23 H23 126.5 . .
K1 C23 H23 114.3 1_455 .
C23 C24 C25 106.0(3) . .
C23 C24 K1 77.4(2) . 1_455
C25 C24 K1 72.7(2) . 1_455
C23 C24 H24 127.0 . .
C25 C24 H24 127.0 . .
K1 C24 H24 115.4 1_455 .
N3 C25 C24 110.5(3) . .
N3 C25 C30 123.5(3) . .
C24 C25 C30 125.9(3) . .
N3 C25 K1 76.15(18) . 1_455
C24 C25 K1 81.3(2) . 1_455
C30 C25 K1 108.5(2) . 1_455
C22 C26 C29 110.0(3) . .
C22 C26 C27 111.2(3) . .
C29 C26 C27 108.7(3) . .
C22 C26 C28 109.1(3) . .
C29 C26 C28 109.2(3) . .
C27 C26 C28 108.6(3) . .
C26 C27 H27A 109.5 . .
C26 C27 H27B 109.5 . .
H27A C27 H27B 109.5 . .
C26 C27 H27C 109.5 . .
H27A C27 H27C 109.5 . .
H27B C27 H27C 109.5 . .
C26 C28 H28A 109.5 . .
C26 C28 H28B 109.5 . .
H28A C28 H28B 109.5 . .
C26 C28 H28C 109.5 . .
H28A C28 H28C 109.5 . .
H28B C28 H28C 109.5 . .
C26 C29 H29A 109.5 . .
C26 C29 H29B 109.5 . .
H29A C29 H29B 109.5 . .
C26 C29 H29C 109.5 . .
H29A C29 H29C 109.5 . .
H29B C29 H29C 109.5 . .
N4 C30 C25 125.2(3) . .
N4 C30 H30 117.4 . .
C25 C30 H30 117.4 . .
C36 C31 C32 121.7(3) . .
C36 C31 N4 120.0(3) . .
C32 C31 N4 118.3(3) . .
C33 C32 C31 118.0(3) . .
C33 C32 C37 120.7(3) . .
C31 C32 C37 121.3(3) . .
C34 C33 C32 121.1(3) . .
C34 C33 H33 119.5 . .
C32 C33 H33 119.5 . .
C35 C34 C33 119.9(3) . .
C35 C34 H34 120.1 . .
C33 C34 H34 120.1 . .
C34 C35 C36 121.2(3) . .
C34 C35 H35 119.4 . .
C36 C35 H35 119.4 . .
C31 C36 C35 118.2(3) . .
C31 C36 C40 123.1(3) . .
C35 C36 C40 118.7(3) . .
C32 C37 C39 111.7(3) . .
C32 C37 C38 113.8(3) . .
C39 C37 C38 109.5(3) . .
C32 C37 H37 107.2 . .
C39 C37 H37 107.2 . .
C38 C37 H37 107.2 . .
C37 C38 H38A 109.5 . .
C37 C38 H38B 109.5 . .
H38A C38 H38B 109.5 . .
C37 C38 H38C 109.5 . .
H38A C38 H38C 109.5 . .
H38B C38 H38C 109.5 . .
C37 C39 H39A 109.5 . .
C37 C39 H39B 109.5 . .
H39A C39 H39B 109.5 . .
C37 C39 H39C 109.5 . .
H39A C39 H39C 109.5 . .
H39B C39 H39C 109.5 . .
C36 C40 C42 110.7(3) . .
C36 C40 C41 111.7(3) . .
C42 C40 C41 110.7(3) . .
C36 C40 H40 107.9 . .
C42 C40 H40 107.9 . .
C41 C40 H40 107.9 . .
C40 C41 H41A 109.5 . .
C40 C41 H41B 109.5 . .
H41A C41 H41B 109.5 . .
C40 C41 H41C 109.5 . .
H41A C41 H41C 109.5 . .
H41B C41 H41C 109.5 . .
C40 C42 H42A 109.5 . .
C40 C42 H42B 109.5 . .
H42A C42 H42B 109.5 . .
C40 C42 H42C 109.5 . .
H42A C42 H42C 109.5 . .
H42B C42 H42C 109.5 . .
C44 C43 Al1 107.0(3) . .
C44 C43 Sm1 163.3(3) . .
Al1 C43 Sm1 89.70(13) . .
C44 C43 H43A 110.3 . .
Al1 C43 H43A 110.3 . .
Sm1 C43 H43A 62.1 . .
C44 C43 H43B 110.3 . .
Al1 C43 H43B 110.3 . .
Sm1 C43 H43B 62.2 . .
H43A C43 H43B 108.6 . .
C43 C44 H44A 109.5 . .
C43 C44 H44B 109.5 . .
H44A C44 H44B 109.5 . .
C43 C44 H44C 109.5 . .
H44A C44 H44C 109.5 . .
H44B C44 H44C 109.5 . .
C46 C45 Al1 111.0(3) . .
C46 C45 Sm1 160.2(3) . .
Al1 C45 Sm1 87.43(14) . .
C46 C45 K1 74.7(2) . 1_455
Al1 C45 K1 147.92(18) . 1_455
Sm1 C45 K1 93.78(11) . 1_455
C46 C45 H45A 109.4 . .
Al1 C45 H45A 109.4 . .
Sm1 C45 H45A 69.0 . .
K1 C45 H45A 43.1 1_455 .
C46 C45 H45B 109.4 . .
Al1 C45 H45B 109.4 . .
Sm1 C45 H45B 55.2 . .
K1 C45 H45B 97.2 1_455 .
H45A C45 H45B 108.0 . .
C45 C46 K1 79.4(2) . 1_455
C45 C46 H46A 115.4 . .
K1 C46 H46A 115.4 1_455 .
C45 C46 H46B 115.4 . .
K1 C46 H46B 115.4 1_455 .
H46A C46 H46B 112.4 . .
C48 C47 Al1 114.1(3) . .
C48 C47 H47A 108.7 . .
Al1 C47 H47A 108.7 . .
C48 C47 H47B 108.7 . .
Al1 C47 H47B 108.7 . .
H47A C47 H47B 107.6 . .
C47 C48 H48A 109.5 . .
C47 C48 H48B 109.5 . .
H48A C48 H48B 109.5 . .
C47 C48 H48C 109.5 . .
H48A C48 H48C 109.5 . .
H48B C48 H48C 109.5 . .
C50 C49 Al1 115.6(4) . .
C50 C49 H49A 108.4 . .
Al1 C49 H49A 108.4 . .
C50 C49 H49B 108.4 . .
Al1 C49 H49B 108.4 . .
H49A C49 H49B 107.4 . .
C49 C50 H50A 109.5 . .
C49 C50 H50B 109.5 . .
H50A C50 H50B 109.5 . .
C49 C50 H50C 109.5 . .
H50A C50 H50C 109.5 . .
H50B C50 H50C 109.5 . .
C52 C51 H51A 109.5 . .
C52 C51 H51B 109.5 . .
H51A C51 H51B 109.5 . .
C52 C51 H51C 109.5 . .
H51A C51 H51C 109.5 . .
H51B C51 H51C 109.5 . .
C53 C52 C57 117.9(4) . .
C53 C52 C51 120.9(4) . .
C57 C52 C51 121.2(4) . .
C52 C53 C54 121.4(4) . .
C52 C53 H53 119.3 . .
C54 C53 H53 119.3 . .
C53 C54 C55 119.7(4) . .
C53 C54 H54 120.1 . .
C55 C54 H54 120.1 . .
C56 C55 C54 119.3(4) . .
C56 C55 K1 74.6(2) . .
C54 C55 K1 108.2(2) . .
C56 C55 H55 120.3 . .
C54 C55 H55 120.3 . .
K1 C55 H55 87.3 . .
C55 C56 C57 120.8(4) . .
C55 C56 K1 80.8(3) . .
C57 C56 K1 104.5(3) . .
C55 C56 H56 119.6 . .
C57 C56 H56 119.6 . .
K1 C56 H56 84.7 . .
C56 C57 C52 120.9(4) . .
C56 C57 H57 119.6 . .
C52 C57 H57 119.6 . .

loop_
_geom_bond_atom_site_label_1
_geom_bond_atom_site_label_2
_geom_bond_distance
_geom_bond_site_symmetry_2
Sm1 N1 2.586(3) .
Sm1 N3 2.630(3) .
Sm1 N2 2.664(3) .
Sm1 N4 2.731(3) .
Sm1 C43 2.904(4) .
Sm1 C45 2.982(4) .
Sm1 Al1 3.5313(14) .
Al1 C47 1.993(4) .
Al1 C43 2.024(4) .
Al1 C45 2.030(4) .
Al1 C49 2.042(5) .
K1 N3 3.044(3) 1_655
K1 C25 3.062(3) 1_655
K1 C22 3.102(3) 1_655
K1 C56 3.156(4) .
K1 C24 3.170(4) 1_655
K1 C23 3.172(4) 1_655
K1 C2 3.219(4) .
K1 C55 3.233(4) .
K1 C3 3.263(4) .
K1 C46 3.421(5) 1_655
K1 C45 3.486(5) 1_655
N1 C4 1.355(4) .
N1 C1 1.383(4) .
N2 C5 1.295(4) .
N2 C10 1.447(4) .
N3 C22 1.363(4) .
N3 C25 1.387(4) .
N3 K1 3.044(3) 1_455
N4 C30 1.295(4) .
N4 C31 1.453(4) .
C1 C2 1.397(4) .
C1 C5 1.426(4) .
C2 C3 1.397(5) .
C2 H2 0.9500 .
C3 C4 1.409(5) .
C3 H3 0.9500 .
C4 C6 1.511(5) .
C5 H5 0.9500 .
C6 C9 1.521(5) .
C6 C7 1.534(5) .
C6 C8 1.539(5) .
C7 H7A 0.9800 .
C7 H7B 0.9800 .
C7 H7C 0.9800 .
C8 H8A 0.9800 .
C8 H8B 0.9800 .
C8 H8C 0.9800 .
C9 H9A 0.9800 .
C9 H9B 0.9800 .
C9 H9C 0.9800 .
C10 C15 1.399(5) .
C10 C11 1.402(5) .
C11 C12 1.390(4) .
C11 C16 1.518(5) .
C12 C13 1.381(5) .
C12 H12 0.9500 .
C13 C14 1.379(5) .
C13 H13 0.9500 .
C14 C15 1.395(4) .
C14 H14 0.9500 .
C15 C19 1.525(5) .
C16 C17 1.530(5) .
C16 C18 1.531(5) .
C16 H16 1.0000 .
C17 H17A 0.9800 .
C17 H17B 0.9800 .
C17 H17C 0.9800 .
C18 H18A 0.9800 .
C18 H18B 0.9800 .
C18 H18C 0.9800 .
C19 C21 1.528(5) .
C19 C20 1.530(5) .
C19 H19 1.0000 .
C20 H20A 0.9800 .
C20 H20B 0.9800 .
C20 H20C 0.9800 .
C21 H21A 0.9800 .
C21 H21B 0.9800 .
C21 H21C 0.9800 .
C22 C23 1.395(5) .
C22 C26 1.515(5) .
C22 K1 3.102(3) 1_455
C23 C24 1.394(5) .
C23 K1 3.172(4) 1_455
C23 H23 0.9500 .
C24 C25 1.403(4) .
C24 K1 3.170(4) 1_455
C24 H24 0.9500 .
C25 C30 1.423(4) .
C25 K1 3.062(3) 1_455
C26 C29 1.523(5) .
C26 C27 1.526(5) .
C26 C28 1.536(5) .
C27 H27A 0.9800 .
C27 H27B 0.9800 .
C27 H27C 0.9800 .
C28 H28A 0.9800 .
C28 H28B 0.9800 .
C28 H28C 0.9800 .
C29 H29A 0.9800 .
C29 H29B 0.9800 .
C29 H29C 0.9800 .
C30 H30 0.9500 .
C31 C36 1.398(5) .
C31 C32 1.403(5) .
C32 C33 1.399(5) .
C32 C37 1.517(5) .
C33 C34 1.384(5) .
C33 H33 0.9500 .
C34 C35 1.380(5) .
C34 H34 0.9500 .
C35 C36 1.399(4) .
C35 H35 0.9500 .
C36 C40 1.523(5) .
C37 C39 1.530(5) .
C37 C38 1.539(5) .
C37 H37 1.0000 .
C38 H38A 0.9800 .
C38 H38B 0.9800 .
C38 H38C 0.9800 .
C39 H39A 0.9800 .
C39 H39B 0.9800 .
C39 H39C 0.9800 .
C40 C42 1.532(5) .
C40 C41 1.540(5) .
C40 H40 1.0000 .
C41 H41A 0.9800 .
C41 H41B 0.9800 .
C41 H41C 0.9800 .
C42 H42A 0.9800 .
C42 H42B 0.9800 .
C42 H42C 0.9800 .
C43 C44 1.545(5) .
C43 H43A 0.9900 .
C43 H43B 0.9900 .
C44 H44A 0.9800 .
C44 H44B 0.9800 .
C44 H44C 0.9800 .
C45 C46 1.551(5) .
C45 K1 3.486(5) 1_455
C45 H45A 0.9900 .
C45 H45B 0.9900 .
C46 K1 3.421(5) 1_455
C46 H46A 0.9900 .
C46 H46B 0.9900 .
C47 C48 1.487(6) .
C47 H47A 0.9900 .
C47 H47B 0.9900 .
C48 H48A 0.9800 .
C48 H48B 0.9800 .
C48 H48C 0.9800 .
C49 C50 1.458(7) .
C49 H49A 0.9900 .
C49 H49B 0.9900 .
C50 H50A 0.9800 .
C50 H50B 0.9800 .
C50 H50C 0.9800 .
C51 C52 1.506(6) .
C51 H51A 0.9800 .
C51 H51B 0.9800 .
C51 H51C 0.9800 .
C52 C53 1.381(5) .
C52 C57 1.393(6) .
C53 C54 1.385(6) .
C53 H53 0.9500 .
C54 C55 1.394(6) .
C54 H54 0.9500 .
C55 C56 1.364(6) .
C55 H55 0.9500 .
C56 C57 1.383(6) .
C56 H56 0.9500 .
C57 H57 0.9500 .

loop_
_geom_torsion_atom_site_label_1
_geom_torsion_atom_site_label_2
_geom_torsion_atom_site_label_3
_geom_torsion_atom_site_label_4
_geom_torsion
_geom_torsion_site_symmetry_1
_geom_torsion_site_symmetry_4
N1 Sm1 Al1 C47 147.0(2) . .
N3 Sm1 Al1 C47 -36.0(2) . .
N2 Sm1 Al1 C47 71.3(2) . .
N4 Sm1 Al1 C47 -108.8(2) . .
C43 Sm1 Al1 C47 81.5(2) . .
C45 Sm1 Al1 C47 -80.8(2) . .
N1 Sm1 Al1 C43 65.54(14) . .
N3 Sm1 Al1 C43 -117.50(14) . .
N2 Sm1 Al1 C43 -10.12(15) . .
N4 Sm1 Al1 C43 169.76(14) . .
C45 Sm1 Al1 C43 -162.2(2) . .
N1 Sm1 Al1 C45 -132.23(16) . .
N3 Sm1 Al1 C45 44.73(16) . .
N2 Sm1 Al1 C45 152.11(16) . .
N4 Sm1 Al1 C45 -28.01(16) . .
C43 Sm1 Al1 C45 162.2(2) . .
N1 Sm1 Al1 C49 -32.9(2) . .
N3 Sm1 Al1 C49 144.1(2) . .
N2 Sm1 Al1 C49 -108.5(2) . .
N4 Sm1 Al1 C49 71.3(2) . .
C43 Sm1 Al1 C49 -98.4(2) . .
C45 Sm1 Al1 C49 99.4(2) . .
N3 Sm1 N1 C4 -117.3(4) . .
N2 Sm1 N1 C4 -177.2(4) . .
N4 Sm1 N1 C4 -64.6(4) . .
C43 Sm1 N1 C4 89.3(4) . .
C45 Sm1 N1 C4 24.8(4) . .
Al1 Sm1 N1 C4 57.9(4) . .
N3 Sm1 N1 C1 59.1(3) . .
N2 Sm1 N1 C1 -0.8(2) . .
N4 Sm1 N1 C1 111.9(2) . .
C43 Sm1 N1 C1 -94.2(2) . .
C45 Sm1 N1 C1 -158.8(2) . .
Al1 Sm1 N1 C1 -125.7(2) . .
N1 Sm1 N2 C5 0.7(2) . .
N3 Sm1 N2 C5 -147.9(2) . .
N4 Sm1 N2 C5 -82.7(2) . .
C43 Sm1 N2 C5 91.4(2) . .
C45 Sm1 N2 C5 136.8(3) . .
Al1 Sm1 N2 C5 97.2(2) . .
N1 Sm1 N2 C10 178.4(3) . .
N3 Sm1 N2 C10 29.8(3) . .
N4 Sm1 N2 C10 95.0(3) . .
C43 Sm1 N2 C10 -90.9(3) . .
C45 Sm1 N2 C10 -45.5(4) . .
Al1 Sm1 N2 C10 -85.2(3) . .
N1 Sm1 N3 C22 -119.1(3) . .
N2 Sm1 N3 C22 -66.0(3) . .
N4 Sm1 N3 C22 -179.2(4) . .
C43 Sm1 N3 C22 29.6(4) . .
C45 Sm1 N3 C22 89.8(4) . .
Al1 Sm1 N3 C22 65.7(3) . .
N1 Sm1 N3 C25 52.8(3) . .
N2 Sm1 N3 C25 105.9(2) . .
N4 Sm1 N3 C25 -7.4(2) . .
C43 Sm1 N3 C25 -158.6(2) . .
C45 Sm1 N3 C25 -98.4(2) . .
Al1 Sm1 N3 C25 -122.4(2) . .
N1 Sm1 N3 K1 138.34(11) . 1_455
N2 Sm1 N3 K1 -168.56(10) . 1_455
N4 Sm1 N3 K1 78.19(10) . 1_455
C43 Sm1 N3 K1 -73.02(13) . 1_455
C45 Sm1 N3 K1 -12.81(10) . 1_455
Al1 Sm1 N3 K1 -36.86(10) . 1_455
N1 Sm1 N4 C30 -140.0(2) . .
N3 Sm1 N4 C30 8.5(2) . .
N2 Sm1 N4 C30 -73.2(2) . .
C43 Sm1 N4 C30 120.1(3) . .
C45 Sm1 N4 C30 91.2(2) . .
Al1 Sm1 N4 C30 106.9(2) . .
N1 Sm1 N4 C31 29.0(3) . .
N3 Sm1 N4 C31 177.5(3) . .
N2 Sm1 N4 C31 95.7(3) . .
C43 Sm1 N4 C31 -71.0(4) . .
C45 Sm1 N4 C31 -99.8(3) . .
Al1 Sm1 N4 C31 -84.2(3) . .
C4 N1 C1 C2 0.9(4) . .
Sm1 N1 C1 C2 -176.8(2) . .
C4 N1 C1 C5 178.6(3) . .
Sm1 N1 C1 C5 0.9(4) . .
N1 C1 C2 C3 -1.3(4) . .
C5 C1 C2 C3 -178.8(4) . .
N1 C1 C2 K1 -88.0(3) . .
C5 C1 C2 K1 94.4(4) . .
N3 K1 C2 C3 128.4(2) 1_655 .
C25 K1 C2 C3 111.6(2) 1_655 .
C22 K1 C2 C3 152.5(2) 1_655 .
C56 K1 C2 C3 -76.8(2) . .
C24 K1 C2 C3 124.8(2) 1_655 .
C23 K1 C2 C3 150.6(2) 1_655 .
C55 K1 C2 C3 -101.8(2) . .
C46 K1 C2 C3 -11.6(3) 1_655 .
C45 K1 C2 C3 36.8(5) 1_655 .
N3 K1 C2 C1 -129.2(3) 1_655 .
C25 K1 C2 C1 -146.0(3) 1_655 .
C22 K1 C2 C1 -105.1(3) 1_655 .
C56 K1 C2 C1 25.6(3) . .
C24 K1 C2 C1 -132.8(3) 1_655 .
C23 K1 C2 C1 -107.0(3) 1_655 .
C55 K1 C2 C1 0.6(3) . .
C3 K1 C2 C1 102.4(4) . .
C46 K1 C2 C1 90.8(3) 1_655 .
C45 K1 C2 C1 139.2(3) 1_655 .
C1 C2 C3 C4 1.1(4) . .
K1 C2 C3 C4 119.6(3) . .
C1 C2 C3 K1 -118.5(3) . .
N3 K1 C3 C2 -63.7(2) 1_655 .
C25 K1 C3 C2 -71.1(2) 1_655 .
C22 K1 C3 C2 -32.6(2) 1_655 .
C56 K1 C3 C2 97.3(2) . .
C24 K1 C3 C2 -50.6(2) 1_655 .
C23 K1 C3 C2 -28.7(2) 1_655 .
C55 K1 C3 C2 75.3(2) . .
C46 K1 C3 C2 172.4(2) 1_655 .
C45 K1 C3 C2 -164.1(2) 1_655 .
N3 K1 C3 C4 -164.6(2) 1_655 .
C25 K1 C3 C4 -172.0(2) 1_655 .
C22 K1 C3 C4 -133.6(2) 1_655 .
C56 K1 C3 C4 -3.7(2) . .
C24 K1 C3 C4 -151.6(3) 1_655 .
C23 K1 C3 C4 -129.6(3) 1_655 .
C2 K1 C3 C4 -101.0(3) . .
C55 K1 C3 C4 -25.7(3) . .
C46 K1 C3 C4 71.4(3) 1_655 .
C45 K1 C3 C4 94.9(3) 1_655 .
C1 N1 C4 C3 -0.2(4) . .
Sm1 N1 C4 C3 176.4(3) . .
C1 N1 C4 C6 -179.1(3) . .
Sm1 N1 C4 C6 -2.5(6) . .
C2 C3 C4 N1 -0.6(4) . .
K1 C3 C4 N1 82.8(3) . .
C2 C3 C4 C6 178.3(3) . .
K1 C3 C4 C6 -98.3(4) . .
C10 N2 C5 C1 -178.8(3) . .
Sm1 N2 C5 C1 -0.6(4) . .
N1 C1 C5 N2 -0.2(6) . .
C2 C1 C5 N2 177.1(4) . .
N1 C4 C6 C9 -5.8(5) . .
C3 C4 C6 C9 175.4(3) . .
N1 C4 C6 C7 -126.7(4) . .
C3 C4 C6 C7 54.5(5) . .
N1 C4 C6 C8 113.9(4) . .
C3 C4 C6 C8 -64.9(5) . .
C5 N2 C10 C15 97.0(4) . .
Sm1 N2 C10 C15 -80.6(4) . .
C5 N2 C10 C11 -84.1(4) . .
Sm1 N2 C10 C11 98.3(3) . .
C15 C10 C11 C12 -3.9(5) . .
N2 C10 C11 C12 177.2(3) . .
C15 C10 C11 C16 176.6(3) . .
N2 C10 C11 C16 -2.3(5) . .
C10 C11 C12 C13 1.4(5) . .
C16 C11 C12 C13 -179.1(3) . .
C11 C12 C13 C14 1.4(5) . .
C12 C13 C14 C15 -1.8(5) . .
C13 C14 C15 C10 -0.7(5) . .
C13 C14 C15 C19 -178.3(3) . .
C11 C10 C15 C14 3.6(5) . .
N2 C10 C15 C14 -177.6(3) . .
C11 C10 C15 C19 -178.9(3) . .
N2 C10 C15 C19 0.0(4) . .
C12 C11 C16 C17 -75.6(4) . .
C10 C11 C16 C17 103.9(4) . .
C12 C11 C16 C18 47.9(4) . .
C10 C11 C16 C18 -132.6(3) . .
C14 C15 C19 C21 -33.1(5) . .
C10 C15 C19 C21 149.4(3) . .
C14 C15 C19 C20 90.9(4) . .
C10 C15 C19 C20 -86.6(4) . .
C25 N3 C22 C23 1.2(4) . .
Sm1 N3 C22 C23 173.4(3) . .
K1 N3 C22 C23 -72.7(3) 1_455 .
C25 N3 C22 C26 -178.9(3) . .
Sm1 N3 C22 C26 -6.7(5) . .
K1 N3 C22 C26 107.2(3) 1_455 .
C25 N3 C22 K1 73.9(2) . 1_455
Sm1 N3 C22 K1 -113.9(3) . 1_455
N3 C22 C23 C24 -1.6(4) . .
C26 C22 C23 C24 178.5(3) . .
K1 C22 C23 C24 -71.0(3) 1_455 .
N3 C22 C23 K1 69.4(2) . 1_455
C26 C22 C23 K1 -110.6(3) . 1_455
C22 C23 C24 C25 1.4(4) . .
K1 C23 C24 C25 -67.6(2) 1_455 .
C22 C23 C24 K1 69.0(2) . 1_455
C22 N3 C25 C24 -0.3(4) . .
Sm1 N3 C25 C24 -175.0(2) . .
K1 N3 C25 C24 75.1(2) 1_455 .
C22 N3 C25 C30 -178.6(3) . .
Sm1 N3 C25 C30 6.6(4) . .
K1 N3 C25 C30 -103.3(3) 1_455 .
C22 N3 C25 K1 -75.3(2) . 1_455
Sm1 N3 C25 K1 109.90(13) . 1_455
C23 C24 C25 N3 -0.7(4) . .
K1 C24 C25 N3 -71.6(2) 1_455 .
C23 C24 C25 C30 177.6(3) . .
K1 C24 C25 C30 106.7(3) 1_455 .
C23 C24 C25 K1 70.9(2) . 1_455
N3 C22 C26 C29 -119.0(3) . .
C23 C22 C26 C29 61.0(4) . .
K1 C22 C26 C29 -32.8(3) 1_455 .
N3 C22 C26 C27 1.5(5) . .
C23 C22 C26 C27 -178.6(3) . .
K1 C22 C26 C27 87.7(3) 1_455 .
N3 C22 C26 C28 121.3(3) . .
C23 C22 C26 C28 -58.8(4) . .
K1 C22 C26 C28 -152.6(2) 1_455 .
C31 N4 C30 C25 179.2(3) . .
Sm1 N4 C30 C25 -9.5(4) . .
N3 C25 C30 N4 2.4(5) . .
C24 C25 C30 N4 -175.6(3) . .
K1 C25 C30 N4 -82.9(3) 1_455 .
C30 N4 C31 C36 80.2(4) . .
Sm1 N4 C31 C36 -88.4(4) . .
C30 N4 C31 C32 -100.6(4) . .
Sm1 N4 C31 C32 90.7(3) . .
C36 C31 C32 C33 -1.2(5) . .
N4 C31 C32 C33 179.7(3) . .
C36 C31 C32 C37 180.0(3) . .
N4 C31 C32 C37 0.8(5) . .
C31 C32 C33 C34 -0.2(5) . .
C37 C32 C33 C34 178.7(3) . .
C32 C33 C34 C35 1.0(5) . .
C33 C34 C35 C36 -0.6(5) . .
C32 C31 C36 C35 1.6(5) . .
N4 C31 C36 C35 -179.3(3) . .
C32 C31 C36 C40 -178.7(3) . .
N4 C31 C36 C40 0.4(5) . .
C34 C35 C36 C31 -0.7(5) . .
C34 C35 C36 C40 179.6(3) . .
C33 C32 C37 C39 -92.6(4) . .
C31 C32 C37 C39 86.2(4) . .
C33 C32 C37 C38 32.0(5) . .
C31 C32 C37 C38 -149.2(3) . .
C31 C36 C40 C42 -115.6(4) . .
C35 C36 C40 C42 64.1(4) . .
C31 C36 C40 C41 120.5(3) . .
C35 C36 C40 C41 -59.8(4) . .
C47 Al1 C43 C44 47.5(3) . .
C45 Al1 C43 C44 164.1(3) . .
C49 Al1 C43 C44 -73.7(3) . .
Sm1 Al1 C43 C44 -180.0(3) . .
C47 Al1 C43 Sm1 -132.52(15) . .
C45 Al1 C43 Sm1 -15.99(18) . .
C49 Al1 C43 Sm1 106.26(18) . .
N1 Sm1 C43 C44 59.5(9) . .
N3 Sm1 C43 C44 -102.2(9) . .
N2 Sm1 C43 C44 -8.1(9) . .
N4 Sm1 C43 C44 159.6(8) . .
C45 Sm1 C43 C44 -169.3(9) . .
Al1 Sm1 C43 C44 179.9(10) . .
N1 Sm1 C43 Al1 -120.34(12) . .
N3 Sm1 C43 Al1 77.93(14) . .
N2 Sm1 C43 Al1 172.08(11) . .
N4 Sm1 C43 Al1 -20.3(3) . .
C45 Sm1 C43 Al1 10.82(12) . .
C47 Al1 C45 C46 -54.3(3) . .
C43 Al1 C45 C46 -172.0(3) . .
C49 Al1 C45 C46 65.9(4) . .
Sm1 Al1 C45 C46 172.4(3) . .
C47 Al1 C45 Sm1 133.29(15) . .
C43 Al1 C45 Sm1 15.58(17) . .
C49 Al1 C45 Sm1 -106.6(2) . .
C47 Al1 C45 K1 40.3(4) . 1_455
C43 Al1 C45 K1 -77.4(4) . 1_455
C49 Al1 C45 K1 160.4(3) . 1_455
Sm1 Al1 C45 K1 -93.0(3) . 1_455
N1 Sm1 C45 C46 -94.5(9) . .
N3 Sm1 C45 C46 63.6(9) . .
N2 Sm1 C45 C46 140.8(8) . .
N4 Sm1 C45 C46 -2.9(9) . .
C43 Sm1 C45 C46 -169.6(9) . .
Al1 Sm1 C45 C46 -158.8(10) . .
N1 Sm1 C45 Al1 64.29(17) . .
N3 Sm1 C45 Al1 -137.60(14) . .
N2 Sm1 C45 Al1 -60.4(3) . .
N4 Sm1 C45 Al1 155.88(14) . .
C43 Sm1 C45 Al1 -10.80(12) . .
N1 Sm1 C45 K1 -147.81(9) . 1_455
N3 Sm1 C45 K1 10.29(8) . 1_455
N2 Sm1 C45 K1 87.5(2) . 1_455
N4 Sm1 C45 K1 -56.23(9) . 1_455
C43 Sm1 C45 K1 137.10(13) . 1_455
Al1 Sm1 C45 K1 147.90(18) . 1_455
Al1 C45 C46 K1 146.7(2) . 1_455
Sm1 C45 C46 K1 -56.1(9) . 1_455
C43 Al1 C47 C48 62.9(4) . .
C45 Al1 C47 C48 -56.4(4) . .
C49 Al1 C47 C48 -176.2(4) . .
Sm1 Al1 C47 C48 3.9(4) . .
C47 Al1 C49 C50 -31.6(6) . .
C43 Al1 C49 C50 88.3(5) . .
C45 Al1 C49 C50 -149.1(5) . .
Sm1 Al1 C49 C50 148.3(4) . .
C57 C52 C53 C54 -0.6(6) . .
C51 C52 C53 C54 179.3(4) . .
C52 C53 C54 C55 0.5(6) . .
C53 C54 C55 C56 0.4(6) . .
C53 C54 C55 K1 -81.8(4) . .
N3 K1 C55 C56 -164.1(2) 1_655 .
C25 K1 C55 C56 163.5(2) 1_655 .
C22 K1 C55 C56 -176.6(2) 1_655 .
C24 K1 C55 C56 140.7(2) 1_655 .
C23 K1 C55 C56 156.8(3) 1_655 .
C2 K1 C55 C56 84.3(3) . .
C3 K1 C55 C56 59.9(3) . .
C46 K1 C55 C56 -61.0(3) 1_655 .
C45 K1 C55 C56 -83.6(3) 1_655 .
N3 K1 C55 C54 -47.7(3) 1_655 .
C25 K1 C55 C54 -80.2(3) 1_655 .
C22 K1 C55 C54 -60.3(3) 1_655 .
C56 K1 C55 C54 116.4(4) . .
C24 K1 C55 C54 -102.9(3) 1_655 .
C23 K1 C55 C54 -86.8(3) 1_655 .
C2 K1 C55 C54 -159.3(3) . .
C3 K1 C55 C54 176.3(3) . .
C46 K1 C55 C54 55.4(3) 1_655 .
C45 K1 C55 C54 32.8(3) 1_655 .
C54 C55 C56 C57 -1.1(6) . .
K1 C55 C56 C57 101.5(4) . .
C54 C55 C56 K1 -102.5(4) . .
N3 K1 C56 C55 27.8(4) 1_655 .
C25 K1 C56 C55 -48.1(6) 1_655 .
C22 K1 C56 C55 4.3(3) 1_655 .
C24 K1 C56 C55 -57.1(3) 1_655 .
C23 K1 C56 C55 -28.3(3) 1_655 .
C2 K1 C56 C55 -91.0(3) . .
C3 K1 C56 C55 -116.2(3) . .
C46 K1 C56 C55 119.8(3) 1_655 .
C45 K1 C56 C55 105.3(3) 1_655 .
N3 K1 C56 C57 -91.8(3) 1_655 .
C25 K1 C56 C57 -167.7(4) 1_655 .
C22 K1 C56 C57 -115.3(3) 1_655 .
C24 K1 C56 C57 -176.7(2) 1_655 .
C23 K1 C56 C57 -147.9(3) 1_655 .
C2 K1 C56 C57 149.4(3) . .
C55 K1 C56 C57 -119.6(4) . .
C3 K1 C56 C57 124.2(3) . .
C46 K1 C56 C57 0.2(3) 1_655 .
C45 K1 C56 C57 -14.3(3) 1_655 .
C55 C56 C57 C52 1.0(6) . .
K1 C56 C57 C52 88.8(4) . .
C53 C52 C57 C56 -0.1(6) . .
C51 C52 C57 C56 -180.0(4) . .
